data_7707993
loop_
_publ_author_name
'Bovkunova, Anna A.'
'Bazhina, Evgeniya S.'
'Evstifeev, Igor S.'
'Nelyubina, Yulia V.'
'Shmelev, Maxim A.'
'Babeshkin, Konstantin A.'
'Efimov, Nikolay N.'
'Kiskin, Mikhail A.'
'Eremenko, Igor L.'

_publ_section_title
;
 Two types of Ln<sub>2</sub>Cu<sub>2</sub> hydroxo-trimethylacetate
 complexes with 0D and 1D motifs: synthetic features, structural
 differences, and slow magnetic relaxation.
;
_journal_issue 35
_journal_name_full 'Dalton transactions (Cambridge, England : 2003)'
_journal_page_first 12275
_journal_page_last 12286
_journal_paper_doi 10.1039/d1dt01161h
_journal_volume 50
_journal_year 2021
_chemical_formula_moiety 'C40 H82 Cu2 Gd2 O22, 4(C2 H6 O)'
_chemical_formula_sum 'C48 H106 Cu2 Gd2 O26'
_chemical_formula_weight 1540.90
_space_group_crystal_system triclinic
_space_group_IT_number 2
_space_group_name_Hall '-P 1'
_space_group_name_H-M_alt 'P -1'
_atom_sites_solution_hydrogens mixed
_atom_sites_solution_primary dual
_audit_creation_date 2021-05-27
_audit_creation_method
;
Olex2 1.3
(compiled 2020.06.28 svn.raecde09e for OlexSys, GUI svn.r6132)
;
_audit_update_record
;
2021-05-27 deposited with the CCDC.	2021-08-10 downloaded from the CCDC.
;
_cell_angle_alpha 112.7460(10)
_cell_angle_beta 108.3840(10)
_cell_angle_gamma 102.3690(10)
_cell_formula_units_Z 1
_cell_length_a 12.2553(6)
_cell_length_b 12.5148(6)
_cell_length_c 13.7686(7)
_cell_measurement_reflns_used 6529
_cell_measurement_temperature 120(2)
_cell_measurement_theta_max 28.53
_cell_measurement_theta_min 2.62
_cell_volume 1706.34(15)
_computing_cell_refinement 'APEX2 (Bruker, 2005)'
_computing_data_collection 'APEX2 (Bruker, 2005)'
_computing_data_reduction 'APEX2 (Bruker, 2005)'
_computing_molecular_graphics 'Olex2 1.3 (Dolomanov et al., 2009)'
_computing_publication_material 'Olex2 1.3 (Dolomanov et al., 2009)'
_computing_structure_refinement 'XL  (Sheldrick, 2008)'
_computing_structure_solution 'SHELXT  (Sheldrick, 2015)'
_diffrn_ambient_temperature 120.15
_diffrn_measured_fraction_theta_full 1.000
_diffrn_measured_fraction_theta_max 0.999
_diffrn_measurement_device_type 'Bruker APEX-II CCD'
_diffrn_measurement_method '\f and \w scans'
_diffrn_radiation_monochromator graphite
_diffrn_radiation_type MoK\a
_diffrn_radiation_wavelength 0.71073
_diffrn_reflns_av_R_equivalents 0.0264
_diffrn_reflns_av_unetI/netI 0.0336
_diffrn_reflns_Laue_measured_fraction_full 1.000
_diffrn_reflns_Laue_measured_fraction_max 0.999
_diffrn_reflns_limit_h_max 15
_diffrn_reflns_limit_h_min -15
_diffrn_reflns_limit_k_max 15
_diffrn_reflns_limit_k_min -15
_diffrn_reflns_limit_l_max 16
_diffrn_reflns_limit_l_min -16
_diffrn_reflns_number 16433
_diffrn_reflns_point_group_measured_fraction_full 1.000
_diffrn_reflns_point_group_measured_fraction_max 0.999
_diffrn_reflns_theta_full 25.242
_diffrn_reflns_theta_max 26.000
_diffrn_reflns_theta_min 1.788
_diffrn_source_current 30.0
_diffrn_source_power 1.5
_diffrn_source_voltage 50.0
_diffrn_standards_number 0
_exptl_absorpt_coefficient_mu 2.603
_exptl_absorpt_correction_T_max 0.4330
_exptl_absorpt_correction_T_min 0.3753
_exptl_absorpt_correction_type multi-scan
_exptl_absorpt_process_details
;
SADABS-2008/1 (Bruker,2008) was used for absorption correction.
wR2(int) was 0.0710 before and 0.0391 after correction.
The Ratio of minimum to maximum transmission is 0.6463.
The \l/2 correction factor is 0.0015.
;
_exptl_crystal_colour green
_exptl_crystal_colour_primary green
_exptl_crystal_density_diffrn 1.500
_exptl_crystal_description needle
_exptl_crystal_F_000 788
_exptl_crystal_size_max 0.3
_exptl_crystal_size_mid 0.1
_exptl_crystal_size_min 0.1
_refine_diff_density_max 1.942
_refine_diff_density_min -0.948
_refine_diff_density_rms 0.115
_refine_ls_extinction_method none
_refine_ls_goodness_of_fit_ref 1.037
_refine_ls_hydrogen_treatment constr
_refine_ls_matrix_type full
_refine_ls_number_parameters 374
_refine_ls_number_reflns 6690
_refine_ls_number_restraints 3
_refine_ls_restrained_S_all 1.045
_refine_ls_R_factor_all 0.0425
_refine_ls_R_factor_gt 0.0359
_refine_ls_shift/su_max 0.001
_refine_ls_shift/su_mean 0.000
_refine_ls_structure_factor_coef Fsqd
_refine_ls_weighting_details 'w=1/[\s^2^(Fo^2^)+(0.0654P)^2^+0.3092P] where P=(Fo^2^+2Fc^2^)/3'
_refine_ls_weighting_scheme calc
_refine_ls_wR_factor_gt 0.0949
_refine_ls_wR_factor_ref 0.0995
_reflns_Friedel_coverage 0.000
_reflns_number_gt 5848
_reflns_number_total 6690
_reflns_threshold_expression 'I > 2\s(I)'
_cod_data_source_file d1dt01161h2.cif
_cod_data_source_block 1Gd
_cod_depositor_comments 'Adding full bibliography for 7707992--7707995.cif.'
_cod_original_cell_volume 1706.33(15)
_cod_database_code 7707993
_shelxl_version_number 2014/6
_shelx_space_group_comment
;
The symmetry employed for this shelxl refinement is uniquely defined
by the following loop, which should always be used as a source of
symmetry information in preference to the above space-group names.
They are only intended as comments.
;
_shelx_estimated_absorpt_t_max 0.781
_shelx_estimated_absorpt_t_min 0.509
_olex2_refinement_description
;
1. Fixed Uiso
 At 1.2 times of:
  All C(H,H) groups, All O(H) groups, All O(H,H) groups
 At 1.5 times of:
  All C(H,H,H) groups
2. Restrained distances
 O2S-C4S'
 2.4 with sigma of 0.02
 O2S-C3S' \\sim O2S-C3S
 with sigma of 0.02
 C4S-C3S \\sim C4S'-C3S'
 with sigma of 0.02
3. Uiso/Uaniso restraints and constraints
Uanis(C3S') = Uanis(C3S)
Uanis(C4S) = Uanis(C4S')
4. Others
 Sof(C3S')=Sof(H3SC)=Sof(H3SD)=Sof(C4S')=Sof(H4SD)=Sof(H4SE)=Sof(H4SF)=1-FVAR(1)
 Sof(C3S)=Sof(H3SA)=Sof(H3SB)=Sof(C4S)=Sof(H4SA)=Sof(H4SB)=Sof(H4SC)=FVAR(1)
5.a Riding coordinates:
 O1W(H1WA,H1WB), O2W(H2WA,H2WB), O9(H9), O2S(H2S), O1S(H1S)
5.b Secondary CH2 refined with riding coordinates:
 C3S(H3SA,H3SB), C3S'(H3SC,H3SD), C1S(H1SA,H1SB)
5.c Idealised Me refined as rotating group:
 C3(H3A,H3B,H3C), C4(H4A,H4B,H4C), C5(H5A,H5B,H5C), C8(H8A,H8B,H8C), C9(H9A,
 H9B,H9C), C10(H10A,H10B,H10C), C13(H13A,H13B,H13C), C14(H14A,H14B,H14C),
 C15(H15A,H15B,H15C), C18(H18A,H18B,H18C), C19(H19A,H19B,H19C), C20(H20A,H20B,
 H20C), C4S(H4SA,H4SB,H4SC), C4S'(H4SD,H4SE,H4SF), C2S(H2SA,H2SB,H2SC)
;
_olex2_submission_special_instructions 'No special instructions were received'

loop_
_space_group_symop_operation_xyz
'x, y, z'
'-x, -y, -z'

loop_
_atom_site_label
_atom_site_type_symbol
_atom_site_fract_x
_atom_site_fract_y
_atom_site_fract_z
_atom_site_U_iso_or_equiv
_atom_site_adp_type
_atom_site_occupancy
_atom_site_site_symmetry_order
_atom_site_calc_flag
_atom_site_refinement_flags_posn
_atom_site_refinement_flags_adp
_atom_site_refinement_flags_occupancy
_atom_site_disorder_assembly
_atom_site_disorder_group
Gd1 Gd 0.23023(2) 0.51014(2) 0.48440(2) 0.03016(8) Uani 1 1 d . . . . .
Cu1 Cu 0.53104(5) 0.50804(5) 0.61938(4) 0.03130(13) Uani 1 1 d . . . . .
O1 O 0.3174(3) 0.3515(3) 0.5189(3) 0.0330(6) Uani 1 1 d . . . . .
O1W O 0.1009(3) 0.4047(4) 0.5458(3) 0.0546(10) Uani 1 1 d . . . . .
H1WA H 0.1376 0.3781 0.5928 0.066 Uiso 1 1 d R U . . .
H1WB H 0.0224 0.3645 0.5003 0.066 Uiso 1 1 d R U . . .
O2 O 0.2246(4) 0.3126(3) 0.3388(3) 0.0487(8) Uani 1 1 d . . . . .
O2W O 0.0116(3) 0.4100(4) 0.3340(3) 0.0543(9) Uani 1 1 d . . . . .
H2WA H -0.0347 0.4422 0.3515 0.065 Uiso 1 1 d R U . . .
H2WB H -0.0202 0.3604 0.2690 0.065 Uiso 1 1 d R U . . .
O3 O 0.1434(3) 0.6681(3) 0.5493(3) 0.0388(7) Uani 1 1 d . . . . .
O4 O 0.3323(3) 0.7427(3) 0.5683(3) 0.0439(8) Uani 1 1 d . . . . .
O5 O 0.3358(3) 0.5975(3) 0.6906(3) 0.0403(7) Uani 1 1 d . . . . .
O6 O 0.5346(3) 0.6221(3) 0.7637(3) 0.0400(7) Uani 1 1 d . . . . .
O7 O 0.6001(3) 0.4222(3) 0.6959(3) 0.0397(7) Uani 1 1 d . . . . .
O8 O 0.7753(3) 0.4601(3) 0.6750(3) 0.0439(8) Uani 1 1 d . . . . .
O9 O 0.5533(2) 0.4256(3) 0.4776(2) 0.0290(6) Uani 1 1 d . . . . .
H9 H 0.5267 0.3449 0.4397 0.035 Uiso 1 1 d R U . . .
C1 C 0.2715(4) 0.2772(4) 0.4104(4) 0.0335(9) Uani 1 1 d . . . . .
C2 C 0.2681(4) 0.1426(4) 0.3637(4) 0.0380(10) Uani 1 1 d . . . . .
C3 C 0.3633(5) 0.1311(5) 0.4589(5) 0.0493(12) Uani 1 1 d . . . . .
H3A H 0.3452 0.1543 0.5270 0.074 Uiso 1 1 calc R U . . .
H3B H 0.4473 0.1872 0.4828 0.074 Uiso 1 1 calc R U . . .
H3C H 0.3581 0.0443 0.4278 0.074 Uiso 1 1 calc R U . . .
C4 C 0.2948(5) 0.1055(5) 0.2572(5) 0.0495(12) Uani 1 1 d . . . . .
H4A H 0.2892 0.0186 0.2262 0.074 Uiso 1 1 calc R U . . .
H4B H 0.3787 0.1612 0.2802 0.074 Uiso 1 1 calc R U . . .
H4C H 0.2337 0.1129 0.1966 0.074 Uiso 1 1 calc R U . . .
C5 C 0.1357(5) 0.0588(5) 0.3286(5) 0.0495(12) Uani 1 1 d . . . . .
H5A H 0.1192 0.0841 0.3976 0.074 Uiso 1 1 calc R U . . .
H5B H 0.1276 -0.0289 0.2973 0.074 Uiso 1 1 calc R U . . .
H5C H 0.0756 0.0675 0.2684 0.074 Uiso 1 1 calc R U . . .
C6 C 0.2398(4) 0.7612(4) 0.5806(4) 0.0342(9) Uani 1 1 d . . . . .
C7 C 0.2396(4) 0.8929(4) 0.6304(4) 0.0373(10) Uani 1 1 d . . . . .
C8 C 0.1503(5) 0.9020(5) 0.5283(5) 0.0522(13) Uani 1 1 d . . . . .
H8A H 0.0662 0.8403 0.4956 0.078 Uiso 1 1 calc R U . . .
H8B H 0.1790 0.8850 0.4670 0.078 Uiso 1 1 calc R U . . .
H8C H 0.1493 0.9865 0.5577 0.078 Uiso 1 1 calc R U . . .
C9 C 0.1936(5) 0.9157(5) 0.7249(5) 0.0507(12) Uani 1 1 d . . . . .
H9A H 0.1085 0.8549 0.6902 0.076 Uiso 1 1 calc R U . . .
H9B H 0.1946 1.0010 0.7576 0.076 Uiso 1 1 calc R U . . .
H9C H 0.2483 0.9060 0.7876 0.076 Uiso 1 1 calc R U . . .
C10 C 0.3697(5) 0.9900(5) 0.6821(5) 0.0513(13) Uani 1 1 d . . . . .
H10A H 0.3983 0.9751 0.6208 0.077 Uiso 1 1 calc R U . . .
H10B H 0.4267 0.9832 0.7457 0.077 Uiso 1 1 calc R U . . .
H10C H 0.3680 1.0742 0.7129 0.077 Uiso 1 1 calc R U . . .
C11 C 0.4409(4) 0.6407(4) 0.7731(4) 0.0357(9) Uani 1 1 d . . . . .
C12 C 0.4616(5) 0.7282(5) 0.8992(4) 0.0450(11) Uani 1 1 d . . . . .
C13 C 0.3387(6) 0.7277(7) 0.9009(5) 0.0676(17) Uani 1 1 d . . . . .
H13A H 0.2830 0.6416 0.8709 0.101 Uiso 1 1 calc R U . . .
H13B H 0.3005 0.7611 0.8514 0.101 Uiso 1 1 calc R U . . .
H13C H 0.3529 0.7802 0.9816 0.101 Uiso 1 1 calc R U . . .
C14 C 0.5439(7) 0.8590(6) 0.9334(6) 0.0715(18) Uani 1 1 d . . . . .
H14A H 0.6258 0.8603 0.9386 0.107 Uiso 1 1 calc R U . . .
H14B H 0.5537 0.9198 1.0097 0.107 Uiso 1 1 calc R U . . .
H14C H 0.5053 0.8813 0.8740 0.107 Uiso 1 1 calc R U . . .
C15 C 0.5239(7) 0.6818(7) 0.9813(5) 0.076(2) Uani 1 1 d . . . . .
H15A H 0.4773 0.5919 0.9471 0.113 Uiso 1 1 calc R U . . .
H15B H 0.5246 0.7275 1.0577 0.113 Uiso 1 1 calc R U . . .
H15C H 0.6096 0.6965 0.9917 0.113 Uiso 1 1 calc R U . . .
C16 C 0.7079(4) 0.4185(4) 0.7142(4) 0.0351(9) Uani 1 1 d . . . . .
C17 C 0.7524(4) 0.3587(4) 0.7902(4) 0.0404(10) Uani 1 1 d . . . . .
C18 C 0.7671(6) 0.4404(6) 0.9127(5) 0.0581(14) Uani 1 1 d . . . . .
H18A H 0.8288 0.5249 0.9467 0.087 Uiso 1 1 calc R U . . .
H18B H 0.7950 0.4037 0.9624 0.087 Uiso 1 1 calc R U . . .
H18C H 0.6869 0.4452 0.9078 0.087 Uiso 1 1 calc R U . . .
C19 C 0.8778(5) 0.3515(6) 0.7985(5) 0.0605(15) Uani 1 1 d . . . . .
H19A H 0.9388 0.4358 0.8307 0.091 Uiso 1 1 calc R U . . .
H19B H 0.8682 0.2971 0.7201 0.091 Uiso 1 1 calc R U . . .
H19C H 0.9066 0.3170 0.8501 0.091 Uiso 1 1 calc R U . . .
C20 C 0.6544(6) 0.2273(6) 0.7330(6) 0.0736(19) Uani 1 1 d . . . . .
H20A H 0.6435 0.1780 0.6529 0.110 Uiso 1 1 calc R U . . .
H20B H 0.5752 0.2330 0.7306 0.110 Uiso 1 1 calc R U . . .
H20C H 0.6816 0.1864 0.7787 0.110 Uiso 1 1 calc R U . . .
O2S O -0.0047(6) 0.2098(6) 0.1474(5) 0.1081(19) Uani 1 1 d D . . . .
H2S H 0.0555 0.2361 0.2240 0.130 Uiso 1 1 d R U . A .
C3S C -0.0087(8) 0.2243(9) 0.0522(6) 0.068(2) Uani 0.758(8) 1 d D . P A 1
H3SA H 0.0073 0.3132 0.0734 0.081 Uiso 0.758(8) 1 calc R U P A 1
H3SB H -0.0934 0.1727 -0.0133 0.081 Uiso 0.758(8) 1 calc R U P A 1
C4S C 0.0843(10) 0.1874(10) 0.0115(8) 0.084(3) Uani 0.758(8) 1 d D . P A 1
H4SA H 0.0763 0.1984 -0.0568 0.126 Uiso 0.758(8) 1 calc R U P A 1
H4SB H 0.0686 0.0993 -0.0102 0.126 Uiso 0.758(8) 1 calc R U P A 1
H4SC H 0.1686 0.2404 0.0750 0.126 Uiso 0.758(8) 1 calc R U P A 1
C3S' C -0.010(2) 0.307(2) 0.1067(19) 0.068(2) Uani 0.242(8) 1 d D . P A 2
H3SC H 0.0634 0.3384 0.0950 0.081 Uiso 0.242(8) 1 calc R U P A 2
H3SD H -0.0232 0.3787 0.1593 0.081 Uiso 0.242(8) 1 calc R U P A 2
C4S' C -0.128(2) 0.216(3) -0.0100(18) 0.084(3) Uani 0.242(8) 1 d D . P A 2
H4SD H -0.1068 0.2012 -0.0757 0.126 Uiso 0.242(8) 1 calc R U P A 2
H4SE H -0.1910 0.2531 -0.0166 0.126 Uiso 0.242(8) 1 calc R U P A 2
H4SF H -0.1607 0.1366 -0.0116 0.126 Uiso 0.242(8) 1 calc R U P A 2
O1S O 0.2104(4) 0.2808(5) 0.6408(4) 0.0815(14) Uani 1 1 d . . . . .
H1S H 0.2485 0.3081 0.5967 0.098 Uiso 1 1 d R U . . .
C1S C 0.2641(7) 0.3100(8) 0.7552(6) 0.0784(19) Uani 1 1 d . . . . .
H1SA H 0.3223 0.3991 0.8040 0.094 Uiso 1 1 calc R U . . .
H1SB H 0.3121 0.2573 0.7643 0.094 Uiso 1 1 calc R U . . .
C2S C 0.1668(7) 0.2886(9) 0.7944(6) 0.094(3) Uani 1 1 d . . . . .
H2SA H 0.2050 0.3042 0.8752 0.141 Uiso 1 1 calc R U . . .
H2SB H 0.1068 0.2016 0.7429 0.141 Uiso 1 1 calc R U . . .
H2SC H 0.1239 0.3457 0.7910 0.141 Uiso 1 1 calc R U . . .

loop_
_atom_site_aniso_label
_atom_site_aniso_U_11
_atom_site_aniso_U_22
_atom_site_aniso_U_33
_atom_site_aniso_U_23
_atom_site_aniso_U_13
_atom_site_aniso_U_12
Gd1 0.02566(12) 0.03016(12) 0.03556(13) 0.01524(9) 0.01529(9) 0.01126(8)
Cu1 0.0321(3) 0.0364(3) 0.0301(3) 0.0166(2) 0.0155(2) 0.0185(2)
O1 0.0317(14) 0.0327(15) 0.0351(16) 0.0169(13) 0.0148(12) 0.0125(12)
O1W 0.0288(16) 0.076(3) 0.076(3) 0.055(2) 0.0213(17) 0.0178(17)
O2 0.070(2) 0.0374(17) 0.0370(18) 0.0174(15) 0.0172(16) 0.0285(17)
O2W 0.0327(16) 0.063(2) 0.0421(19) 0.0112(17) 0.0131(15) 0.0080(16)
O3 0.0279(14) 0.0343(16) 0.0497(19) 0.0167(14) 0.0164(13) 0.0130(13)
O4 0.0351(16) 0.0352(16) 0.064(2) 0.0211(16) 0.0285(16) 0.0143(14)
O5 0.0382(16) 0.0452(18) 0.0368(17) 0.0167(15) 0.0199(14) 0.0162(14)
O6 0.0427(17) 0.0483(18) 0.0324(16) 0.0169(14) 0.0176(14) 0.0276(15)
O7 0.0389(16) 0.0508(19) 0.0448(18) 0.0294(16) 0.0227(14) 0.0259(15)
O8 0.0356(16) 0.0522(19) 0.0500(19) 0.0323(17) 0.0182(15) 0.0147(15)
O9 0.0296(14) 0.0283(14) 0.0290(14) 0.0134(12) 0.0136(12) 0.0115(12)
C1 0.031(2) 0.030(2) 0.041(2) 0.0178(19) 0.0180(18) 0.0110(17)
C2 0.044(2) 0.028(2) 0.042(2) 0.0165(19) 0.018(2) 0.0146(19)
C3 0.047(3) 0.040(3) 0.059(3) 0.026(2) 0.016(2) 0.021(2)
C4 0.065(3) 0.036(2) 0.052(3) 0.020(2) 0.030(3) 0.024(2)
C5 0.042(3) 0.038(2) 0.061(3) 0.025(2) 0.016(2) 0.010(2)
C6 0.032(2) 0.034(2) 0.037(2) 0.0174(19) 0.0153(18) 0.0145(18)
C7 0.039(2) 0.030(2) 0.040(2) 0.0145(19) 0.0157(19) 0.0154(18)
C8 0.058(3) 0.044(3) 0.053(3) 0.025(2) 0.017(3) 0.025(2)
C9 0.062(3) 0.043(3) 0.051(3) 0.019(2) 0.032(3) 0.023(2)
C10 0.045(3) 0.035(2) 0.063(3) 0.017(2) 0.023(2) 0.011(2)
C11 0.048(3) 0.037(2) 0.027(2) 0.0163(18) 0.0183(19) 0.020(2)
C12 0.058(3) 0.050(3) 0.033(2) 0.018(2) 0.023(2) 0.032(2)
C13 0.078(4) 0.095(5) 0.047(3) 0.031(3) 0.037(3) 0.056(4)
C14 0.085(4) 0.051(3) 0.063(4) 0.012(3) 0.037(4) 0.023(3)
C15 0.112(5) 0.102(5) 0.038(3) 0.037(3) 0.038(3) 0.073(5)
C16 0.033(2) 0.033(2) 0.034(2) 0.0129(18) 0.0124(18) 0.0147(18)
C17 0.045(2) 0.041(2) 0.043(3) 0.025(2) 0.019(2) 0.022(2)
C18 0.070(4) 0.072(4) 0.047(3) 0.038(3) 0.027(3) 0.035(3)
C19 0.059(3) 0.083(4) 0.064(4) 0.046(3) 0.029(3) 0.047(3)
C20 0.069(4) 0.052(3) 0.088(5) 0.047(3) 0.009(3) 0.016(3)
O2S 0.131(5) 0.097(4) 0.081(4) 0.042(3) 0.035(4) 0.038(4)
C3S 0.074(5) 0.077(6) 0.030(4) 0.018(4) 0.016(4) 0.016(4)
C4S 0.114(8) 0.081(6) 0.068(6) 0.043(5) 0.051(5) 0.028(6)
C3S' 0.074(5) 0.077(6) 0.030(4) 0.018(4) 0.016(4) 0.016(4)
C4S' 0.114(8) 0.081(6) 0.068(6) 0.043(5) 0.051(5) 0.028(6)
O1S 0.069(3) 0.126(4) 0.089(3) 0.082(3) 0.040(3) 0.045(3)
C1S 0.078(4) 0.103(6) 0.074(5) 0.053(4) 0.035(4) 0.047(4)
C2S 0.081(5) 0.159(8) 0.059(4) 0.054(5) 0.043(4) 0.056(5)

loop_
_atom_type_symbol
_atom_type_description
_atom_type_scat_dispersion_real
_atom_type_scat_dispersion_imag
_atom_type_scat_source
C C 0.0033 0.0016 'International Tables Vol C Tables 4.2.6.8 and 6.1.1.4'
H H 0.0000 0.0000 'International Tables Vol C Tables 4.2.6.8 and 6.1.1.4'
Cu Cu 0.3201 1.2651 'International Tables Vol C Tables 4.2.6.8 and 6.1.1.4'
Gd Gd -0.1653 3.9035 'International Tables Vol C Tables 4.2.6.8 and 6.1.1.4'
O O 0.0106 0.0060 'International Tables Vol C Tables 4.2.6.8 and 6.1.1.4'

loop_
_geom_angle_atom_site_label_1
_geom_angle_atom_site_label_2
_geom_angle_atom_site_label_3
_geom_angle
_geom_angle_site_symmetry_1
_geom_angle_site_symmetry_3
_geom_angle_publ_flag
O1 Gd1 C1 25.64(11) . . ?
O1 Gd1 C6 147.10(11) . . ?
O1W Gd1 O1 73.09(11) . . ?
O1W Gd1 O2 93.68(13) . . ?
O1W Gd1 O2W 70.29(12) . . ?
O1W Gd1 O3 82.71(12) . . ?
O1W Gd1 O4 126.89(13) . . ?
O1W Gd1 O9 136.89(10) . 2_666 ?
O1W Gd1 C1 80.75(13) . . ?
O1W Gd1 C6 105.46(13) . . ?
O2 Gd1 O1 50.97(10) . . ?
O2 Gd1 O4 139.29(12) . . ?
O2 Gd1 C1 25.52(12) . . ?
O2 Gd1 C6 156.96(12) . . ?
O2W Gd1 O1 112.87(12) . . ?
O2W Gd1 O2 77.65(12) . . ?
O2W Gd1 O4 115.88(12) . . ?
O2W Gd1 C1 93.90(13) . . ?
O2W Gd1 C6 96.58(13) . . ?
O3 Gd1 O1 148.42(10) . . ?
O3 Gd1 O2 153.18(11) . . ?
O3 Gd1 O2W 76.12(11) . . ?
O3 Gd1 O4 52.50(10) . . ?
O3 Gd1 C1 162.83(11) . . ?
O3 Gd1 C6 26.52(11) . . ?
O4 Gd1 O1 131.15(10) . . ?
O4 Gd1 C1 143.90(11) . . ?
O4 Gd1 C6 25.99(11) . . ?
O5 Gd1 O1 73.91(10) . . ?
O5 Gd1 O1W 71.49(12) . . ?
O5 Gd1 O2 124.71(11) . . ?
O5 Gd1 O2W 136.61(11) . . ?
O5 Gd1 O3 79.42(11) . . ?
O5 Gd1 O4 73.30(12) . . ?
O5 Gd1 O9 77.26(10) . 2_666 ?
O5 Gd1 C1 99.55(12) . . ?
O5 Gd1 C6 74.62(12) . . ?
O8 Gd1 O1 119.48(11) 2_666 . ?
O8 Gd1 O1W 142.08(12) 2_666 . ?
O8 Gd1 O2 74.50(12) 2_666 . ?
O8 Gd1 O2W 71.99(12) 2_666 . ?
O8 Gd1 O3 92.07(12) 2_666 . ?
O8 Gd1 O4 74.24(12) 2_666 . ?
O8 Gd1 O5 144.48(11) 2_666 . ?
O8 Gd1 O9 77.54(10) 2_666 2_666 ?
O8 Gd1 C1 98.13(12) 2_666 . ?
O8 Gd1 C6 82.49(12) 2_666 . ?
O9 Gd1 O1 70.18(9) 2_666 . ?
O9 Gd1 O2 80.31(11) 2_666 . ?
O9 Gd1 O2W 146.13(11) 2_666 . ?
O9 Gd1 O3 120.02(10) 2_666 . ?
O9 Gd1 O4 67.99(9) 2_666 . ?
O9 Gd1 C1 75.91(10) 2_666 . ?
O9 Gd1 C6 93.73(11) 2_666 . ?
C6 Gd1 C1 169.15(12) . . ?
O6 Cu1 Cu1 134.71(10) . 2_666 ?
O6 Cu1 O9 96.63(12) . 2_666 ?
O6 Cu1 O9 167.27(13) . . ?
O7 Cu1 Cu1 135.73(10) . 2_666 ?
O7 Cu1 O6 89.25(13) . . ?
O7 Cu1 O9 96.54(12) . . ?
O7 Cu1 O9 172.51(13) . 2_666 ?
O9 Cu1 Cu1 39.45(8) . 2_666 ?
O9 Cu1 Cu1 39.19(8) 2_666 2_666 ?
O9 Cu1 O9 78.64(12) . 2_666 ?
C1 O1 Gd1 92.1(2) . . ?
Gd1 O1W H1WA 116.0 . . ?
Gd1 O1W H1WB 119.1 . . ?
H1WA O1W H1WB 118.3 . . ?
C1 O2 Gd1 96.6(3) . . ?
Gd1 O2W H2WA 115.8 . . ?
Gd1 O2W H2WB 132.5 . . ?
H2WA O2W H2WB 110.8 . . ?
C6 O3 Gd1 95.0(2) . . ?
C6 O4 Gd1 92.7(3) . . ?
C11 O5 Gd1 142.7(3) . . ?
C11 O6 Cu1 124.1(3) . . ?
C16 O7 Cu1 123.7(3) . . ?
C16 O8 Gd1 143.1(3) . 2_666 ?
Gd1 O9 H9 102.9 2_666 . ?
Cu1 O9 Gd1 112.51(12) . 2_666 ?
Cu1 O9 Gd1 108.75(12) 2_666 2_666 ?
Cu1 O9 Cu1 101.36(12) . 2_666 ?
Cu1 O9 H9 111.8 2_666 . ?
Cu1 O9 H9 119.5 . . ?
O1 C1 Gd1 62.2(2) . . ?
O1 C1 O2 119.4(4) . . ?
O1 C1 C2 121.1(4) . . ?
O2 C1 Gd1 57.9(2) . . ?
O2 C1 C2 119.4(4) . . ?
C2 C1 Gd1 169.7(3) . . ?
C3 C2 C1 110.9(4) . . ?
C4 C2 C1 110.0(4) . . ?
C4 C2 C3 109.8(4) . . ?
C4 C2 C5 110.2(4) . . ?
C5 C2 C1 105.7(4) . . ?
C5 C2 C3 110.1(4) . . ?
C2 C3 H3A 109.5 . . ?
C2 C3 H3B 109.5 . . ?
C2 C3 H3C 109.5 . . ?
H3A C3 H3B 109.5 . . ?
H3A C3 H3C 109.5 . . ?
H3B C3 H3C 109.5 . . ?
C2 C4 H4A 109.5 . . ?
C2 C4 H4B 109.5 . . ?
C2 C4 H4C 109.5 . . ?
H4A C4 H4B 109.5 . . ?
H4A C4 H4C 109.5 . . ?
H4B C4 H4C 109.5 . . ?
C2 C5 H5A 109.5 . . ?
C2 C5 H5B 109.5 . . ?
C2 C5 H5C 109.5 . . ?
H5A C5 H5B 109.5 . . ?
H5A C5 H5C 109.5 . . ?
H5B C5 H5C 109.5 . . ?
O3 C6 Gd1 58.5(2) . . ?
O3 C6 C7 119.4(4) . . ?
O4 C6 Gd1 61.4(2) . . ?
O4 C6 O3 119.8(4) . . ?
O4 C6 C7 120.7(4) . . ?
C7 C6 Gd1 177.8(3) . . ?
C6 C7 C8 107.7(4) . . ?
C6 C7 C9 109.6(4) . . ?
C9 C7 C8 109.8(4) . . ?
C10 C7 C6 110.4(4) . . ?
C10 C7 C8 109.4(4) . . ?
C10 C7 C9 110.0(4) . . ?
C7 C8 H8A 109.5 . . ?
C7 C8 H8B 109.5 . . ?
C7 C8 H8C 109.5 . . ?
H8A C8 H8B 109.5 . . ?
H8A C8 H8C 109.5 . . ?
H8B C8 H8C 109.5 . . ?
C7 C9 H9A 109.5 . . ?
C7 C9 H9B 109.5 . . ?
C7 C9 H9C 109.5 . . ?
H9A C9 H9B 109.5 . . ?
H9A C9 H9C 109.5 . . ?
H9B C9 H9C 109.5 . . ?
C7 C10 H10A 109.5 . . ?
C7 C10 H10B 109.5 . . ?
C7 C10 H10C 109.5 . . ?
H10A C10 H10B 109.5 . . ?
H10A C10 H10C 109.5 . . ?
H10B C10 H10C 109.5 . . ?
O5 C11 O6 125.6(4) . . ?
O5 C11 C12 118.5(4) . . ?
O6 C11 C12 116.0(4) . . ?
C13 C12 C11 110.5(4) . . ?
C13 C12 C14 110.0(5) . . ?
C13 C12 C15 109.3(5) . . ?
C14 C12 C11 106.0(4) . . ?
C14 C12 C15 112.0(5) . . ?
C15 C12 C11 109.0(4) . . ?
C12 C13 H13A 109.5 . . ?
C12 C13 H13B 109.5 . . ?
C12 C13 H13C 109.5 . . ?
H13A C13 H13B 109.5 . . ?
H13A C13 H13C 109.5 . . ?
H13B C13 H13C 109.5 . . ?
C12 C14 H14A 109.5 . . ?
C12 C14 H14B 109.5 . . ?
C12 C14 H14C 109.5 . . ?
H14A C14 H14B 109.5 . . ?
H14A C14 H14C 109.5 . . ?
H14B C14 H14C 109.5 . . ?
C12 C15 H15A 109.5 . . ?
C12 C15 H15B 109.5 . . ?
C12 C15 H15C 109.5 . . ?
H15A C15 H15B 109.5 . . ?
H15A C15 H15C 109.5 . . ?
H15B C15 H15C 109.5 . . ?
O7 C16 C17 115.4(4) . . ?
O8 C16 O7 124.0(4) . . ?
O8 C16 C17 120.6(4) . . ?
C18 C17 C16 108.2(4) . . ?
C18 C17 C19 109.2(4) . . ?
C18 C17 C20 111.0(5) . . ?
C19 C17 C16 110.5(4) . . ?
C20 C17 C16 107.9(4) . . ?
C20 C17 C19 110.0(5) . . ?
C17 C18 H18A 109.5 . . ?
C17 C18 H18B 109.5 . . ?
C17 C18 H18C 109.5 . . ?
H18A C18 H18B 109.5 . . ?
H18A C18 H18C 109.5 . . ?
H18B C18 H18C 109.5 . . ?
C17 C19 H19A 109.5 . . ?
C17 C19 H19B 109.5 . . ?
C17 C19 H19C 109.5 . . ?
H19A C19 H19B 109.5 . . ?
H19A C19 H19C 109.5 . . ?
H19B C19 H19C 109.5 . . ?
C17 C20 H20A 109.5 . . ?
C17 C20 H20B 109.5 . . ?
C17 C20 H20C 109.5 . . ?
H20A C20 H20B 109.5 . . ?
H20A C20 H20C 109.5 . . ?
H20B C20 H20C 109.5 . . ?
C3S O2S H2S 137.8 . . ?
C3S' O2S H2S 118.8 . . ?
O2S C3S H3SA 109.0 . . ?
O2S C3S H3SB 109.0 . . ?
O2S C3S C4S 113.1(8) . . ?
H3SA C3S H3SB 107.8 . . ?
C4S C3S H3SA 109.0 . . ?
C4S C3S H3SB 109.0 . . ?
C3S C4S H4SA 109.5 . . ?
C3S C4S H4SB 109.5 . . ?
C3S C4S H4SC 109.5 . . ?
H4SA C4S H4SB 109.5 . . ?
H4SA C4S H4SC 109.5 . . ?
H4SB C4S H4SC 109.5 . . ?
O2S C3S' H3SC 112.8 . . ?
O2S C3S' H3SD 112.8 . . ?
O2S C3S' C4S' 94.6(13) . . ?
H3SC C3S' H3SD 110.3 . . ?
C4S' C3S' H3SC 112.8 . . ?
C4S' C3S' H3SD 112.8 . . ?
C3S' C4S' H4SD 109.5 . . ?
C3S' C4S' H4SE 109.5 . . ?
C3S' C4S' H4SF 109.5 . . ?
H4SD C4S' H4SE 109.5 . . ?
H4SD C4S' H4SF 109.5 . . ?
H4SE C4S' H4SF 109.5 . . ?
C1S O1S H1S 128.6 . . ?
O1S C1S H1SA 109.8 . . ?
O1S C1S H1SB 109.8 . . ?
O1S C1S C2S 109.5(6) . . ?
H1SA C1S H1SB 108.2 . . ?
C2S C1S H1SA 109.8 . . ?
C2S C1S H1SB 109.8 . . ?
C1S C2S H2SA 109.5 . . ?
C1S C2S H2SB 109.5 . . ?
C1S C2S H2SC 109.5 . . ?
H2SA C2S H2SB 109.5 . . ?
H2SA C2S H2SC 109.5 . . ?
H2SB C2S H2SC 109.5 . . ?

loop_
_geom_bond_atom_site_label_1
_geom_bond_atom_site_label_2
_geom_bond_distance
_geom_bond_site_symmetry_2
_geom_bond_publ_flag
Gd1 O1 2.575(3) . ?
Gd1 O1W 2.404(3) . ?
Gd1 O2 2.479(3) . ?
Gd1 O2W 2.468(3) . ?
Gd1 O3 2.444(3) . ?
Gd1 O4 2.510(3) . ?
Gd1 O5 2.368(3) . ?
Gd1 O8 2.347(3) 2_666 ?
Gd1 O9 2.417(3) 2_666 ?
Gd1 C1 2.908(4) . ?
Gd1 C6 2.857(4) . ?
Cu1 Cu1 3.0448(10) 2_666 ?
Cu1 O6 1.926(3) . ?
Cu1 O7 1.919(3) . ?
Cu1 O9 1.974(3) 2_666 ?
Cu1 O9 1.962(3) . ?
O1 C1 1.259(5) . ?
O1W H1WA 0.8840 . ?
O1W H1WB 0.8594 . ?
O2 C1 1.261(5) . ?
O2W H2WA 0.8077 . ?
O2W H2WB 0.7648 . ?
O3 C6 1.280(5) . ?
O4 C6 1.253(5) . ?
O5 C11 1.243(5) . ?
O6 C11 1.256(5) . ?
O7 C16 1.279(5) . ?
O8 Gd1 2.347(3) 2_666 ?
O8 C16 1.248(5) . ?
O9 Gd1 2.417(3) 2_666 ?
O9 Cu1 1.974(3) 2_666 ?
O9 H9 0.8616 . ?
C1 C2 1.539(6) . ?
C2 C3 1.534(7) . ?
C2 C4 1.521(7) . ?
C2 C5 1.534(7) . ?
C3 H3A 0.9800 . ?
C3 H3B 0.9800 . ?
C3 H3C 0.9800 . ?
C4 H4A 0.9800 . ?
C4 H4B 0.9800 . ?
C4 H4C 0.9800 . ?
C5 H5A 0.9800 . ?
C5 H5B 0.9800 . ?
C5 H5C 0.9800 . ?
C6 C7 1.522(6) . ?
C7 C8 1.546(7) . ?
C7 C9 1.529(7) . ?
C7 C10 1.520(6) . ?
C8 H8A 0.9800 . ?
C8 H8B 0.9800 . ?
C8 H8C 0.9800 . ?
C9 H9A 0.9800 . ?
C9 H9B 0.9800 . ?
C9 H9C 0.9800 . ?
C10 H10A 0.9800 . ?
C10 H10B 0.9800 . ?
C10 H10C 0.9800 . ?
C11 C12 1.553(6) . ?
C12 C13 1.513(8) . ?
C12 C14 1.522(8) . ?
C12 C15 1.533(7) . ?
C13 H13A 0.9800 . ?
C13 H13B 0.9800 . ?
C13 H13C 0.9800 . ?
C14 H14A 0.9800 . ?
C14 H14B 0.9800 . ?
C14 H14C 0.9800 . ?
C15 H15A 0.9800 . ?
C15 H15B 0.9800 . ?
C15 H15C 0.9800 . ?
C16 C17 1.541(6) . ?
C17 C18 1.522(7) . ?
C17 C19 1.529(7) . ?
C17 C20 1.524(7) . ?
C18 H18A 0.9800 . ?
C18 H18B 0.9800 . ?
C18 H18C 0.9800 . ?
C19 H19A 0.9800 . ?
C19 H19B 0.9800 . ?
C19 H19C 0.9800 . ?
C20 H20A 0.9800 . ?
C20 H20B 0.9800 . ?
C20 H20C 0.9800 . ?
O2S H2S 0.9499 . ?
O2S C3S 1.378(9) . ?
O2S C3S' 1.532(18) . ?
C3S H3SA 0.9900 . ?
C3S H3SB 0.9900 . ?
C3S C4S 1.502(13) . ?
C4S H4SA 0.9800 . ?
C4S H4SB 0.9800 . ?
C4S H4SC 0.9800 . ?
C3S' H3SC 0.9900 . ?
C3S' H3SD 0.9900 . ?
C3S' C4S' 1.54(2) . ?
C4S' H4SD 0.9800 . ?
C4S' H4SE 0.9800 . ?
C4S' H4SF 0.9800 . ?
O1S H1S 0.9871 . ?
O1S C1S 1.358(8) . ?
C1S H1SA 0.9900 . ?
C1S H1SB 0.9900 . ?
C1S C2S 1.471(9) . ?
C2S H2SA 0.9800 . ?
C2S H2SB 0.9800 . ?
C2S H2SC 0.9800 . ?

loop_
_geom_hbond_atom_site_label_D
_geom_hbond_atom_site_label_H
_geom_hbond_atom_site_label_A
_geom_hbond_distance_DH
_geom_hbond_distance_HA
_geom_hbond_distance_DA
_geom_hbond_angle_DHA
_geom_hbond_site_symmetry_A
O1W H1WA O1S 0.88 1.85 2.698(6) 159.3 .
O1W H1WB O3 0.86 1.82 2.635(4) 157.3 2_566
O2W H2WA O1W 0.81 2.37 3.140(5) 159.4 2_566
O2W H2WB O2S 0.76 2.08 2.721(7) 142.3 .
O9 H9 O4 0.86 2.25 2.756(4) 117.9 2_666
O2S H2S O2 0.95 1.90 2.766(7) 150.0 .
O1S H1S O1 0.99 1.73 2.712(5) 177.8 .

loop_
_geom_torsion_atom_site_label_1
_geom_torsion_atom_site_label_2
_geom_torsion_atom_site_label_3
_geom_torsion_atom_site_label_4
_geom_torsion
_geom_torsion_site_symmetry_1
_geom_torsion_site_symmetry_2
_geom_torsion_site_symmetry_3
_geom_torsion_site_symmetry_4
_geom_torsion_publ_flag
Gd1 O1 C1 O2 9.2(4) . . . . ?
Gd1 O1 C1 C2 -168.8(3) . . . . ?
Gd1 O2 C1 O1 -9.7(4) . . . . ?
Gd1 O2 C1 C2 168.4(3) . . . . ?
Gd1 O3 C6 O4 0.5(5) . . . . ?
Gd1 O3 C6 C7 179.5(3) . . . . ?
Gd1 O4 C6 O3 -0.5(4) . . . . ?
Gd1 O4 C6 C7 -179.4(4) . . . . ?
Gd1 O5 C11 O6 -19.6(8) . . . . ?
Gd1 O5 C11 C12 158.8(4) . . . . ?
Gd1 O8 C16 O7 -32.5(8) 2_666 . . . ?
Gd1 O8 C16 C17 147.8(4) 2_666 . . . ?
Gd1 C1 C2 C3 -126.1(16) . . . . ?
Gd1 C1 C2 C4 112.2(17) . . . . ?
Gd1 C1 C2 C5 -6.8(19) . . . . ?
Cu1 O6 C11 O5 -6.3(7) . . . . ?
Cu1 O6 C11 C12 175.2(3) . . . . ?
Cu1 O7 C16 O8 -6.8(6) . . . . ?
Cu1 O7 C16 C17 172.8(3) . . . . ?
O1 C1 C2 C3 -20.0(6) . . . . ?
O1 C1 C2 C4 -141.7(4) . . . . ?
O1 C1 C2 C5 99.4(5) . . . . ?
O2 C1 C2 C3 162.0(4) . . . . ?
O2 C1 C2 C4 40.3(6) . . . . ?
O2 C1 C2 C5 -78.7(5) . . . . ?
O3 C6 C7 C8 -71.1(5) . . . . ?
O3 C6 C7 C9 48.3(6) . . . . ?
O3 C6 C7 C10 169.5(4) . . . . ?
O4 C6 C7 C8 107.8(5) . . . . ?
O4 C6 C7 C9 -132.8(5) . . . . ?
O4 C6 C7 C10 -11.6(6) . . . . ?
O5 C11 C12 C13 9.7(6) . . . . ?
O5 C11 C12 C14 -109.5(5) . . . . ?
O5 C11 C12 C15 129.8(5) . . . . ?
O6 C11 C12 C13 -171.8(5) . . . . ?
O6 C11 C12 C14 69.1(6) . . . . ?
O6 C11 C12 C15 -51.6(6) . . . . ?
O7 C16 C17 C18 -64.4(5) . . . . ?
O7 C16 C17 C19 176.1(4) . . . . ?
O7 C16 C17 C20 55.8(6) . . . . ?
O8 C16 C17 C18 115.2(5) . . . . ?
O8 C16 C17 C19 -4.2(6) . . . . ?
O8 C16 C17 C20 -124.5(5) . . . . ?
